data_7110262
loop_
_publ_author_name
'Hai-Xia Liu'
'Xin He'
'Liang Zhao'

_publ_section_title
;
 Metallamacrocycle-modified gold nanoparticles: a new pathway for surface
 functionalization
;
_journal_name_full Chem.Commun.
_journal_page_first 971
_journal_paper_doi 10.1039/c3cc47722c
_journal_volume 50
_journal_year 2014
_chemical_formula_sum 'C54 H60 Ag2 F12 N18 O2 P2'
_chemical_formula_weight 1498.88
_chemical_name_systematic
; 
 ? 
;
_space_group_IT_number 1
_symmetry_cell_setting triclinic
_symmetry_space_group_name_Hall 'P 1'
_symmetry_space_group_name_H-M 'P 1'
_atom_sites_solution_hydrogens geom
_atom_sites_solution_primary direct
_atom_sites_solution_secondary difmap
_audit_creation_method SHELXL-97
_cell_angle_alpha 98.79(3)
_cell_angle_beta 98.78(3)
_cell_angle_gamma 99.16(3)
_cell_formula_units_Z 1
_cell_length_a 8.3519(17)
_cell_length_b 12.047(2)
_cell_length_c 15.107(3)
_cell_measurement_reflns_used 4819
_cell_measurement_temperature 173(2)
_cell_measurement_theta_max 27.4836
_cell_measurement_theta_min 1.7412
_cell_volume 1458.4(5)
_computing_cell_refinement 'CrystalClear (Rigaku Inc., 2007)'
_computing_data_collection 'CrystalClear (Rigaku Inc., 2007)'
_computing_data_reduction 'CrystalClear (Rigaku Inc., 2007)'
_computing_structure_refinement 'SHELXL-97 (Sheldrick, 1997)'
_computing_structure_solution 'SHELXS-97 (Sheldrick, 1990)'
_diffrn_ambient_temperature 173(2)
_diffrn_measured_fraction_theta_full 0.992
_diffrn_measured_fraction_theta_max 0.992
_diffrn_radiation_monochromator 'Graphite Monochromator'
_diffrn_radiation_source 'fine-focus sealed tube'
_diffrn_radiation_type MoK\a
_diffrn_radiation_wavelength 0.71073
_diffrn_reflns_av_R_equivalents 0.0440
_diffrn_reflns_av_sigmaI/netI 0.0715
_diffrn_reflns_limit_h_max 9
_diffrn_reflns_limit_h_min -9
_diffrn_reflns_limit_k_max 14
_diffrn_reflns_limit_k_min -14
_diffrn_reflns_limit_l_max 15
_diffrn_reflns_limit_l_min -17
_diffrn_reflns_number 10912
_diffrn_reflns_theta_full 25.01
_diffrn_reflns_theta_max 25.01
_diffrn_reflns_theta_min 2.64
_exptl_absorpt_coefficient_mu 0.825
_exptl_absorpt_correction_T_max 1.0000
_exptl_absorpt_correction_T_min 0.6164
_exptl_absorpt_correction_type multi-scan
_exptl_crystal_colour Colorless
_exptl_crystal_density_diffrn 1.707
_exptl_crystal_density_method 'not measured'
_exptl_crystal_description Block
_exptl_crystal_F_000 758
_exptl_crystal_size_max 0.16
_exptl_crystal_size_mid 0.13
_exptl_crystal_size_min 0.10
_refine_diff_density_max 0.899
_refine_diff_density_min -0.873
_refine_diff_density_rms 0.128
_refine_ls_abs_structure_details 'Flack H D (1983), Acta Cryst. A39, 876-881'
_refine_ls_abs_structure_Flack 0.55(6)
_refine_ls_extinction_method none
_refine_ls_goodness_of_fit_ref 1.062
_refine_ls_hydrogen_treatment constr
_refine_ls_matrix_type full
_refine_ls_number_parameters 629
_refine_ls_number_reflns 7642
_refine_ls_number_restraints 169
_refine_ls_restrained_S_all 1.070
_refine_ls_R_factor_all 0.0745
_refine_ls_R_factor_gt 0.0681
_refine_ls_shift/su_max 0.000
_refine_ls_shift/su_mean 0.000
_refine_ls_structure_factor_coef Fsqd
_refine_ls_weighting_details 'calc w=1/[\s^2^(Fo^2^)+(0.0692P)^2^+6.4255P] where P=(Fo^2^+2Fc^2^)/3'
_refine_ls_weighting_scheme calc
_refine_ls_wR_factor_gt 0.1587
_refine_ls_wR_factor_ref 0.1667
_reflns_number_gt 6894
_reflns_number_total 7642
_reflns_threshold_expression >2sigma(I)
_cod_data_source_file c3cc47722c.txt
_cod_data_source_block MMC-1
_cod_original_sg_symbol_H-M P1
_cod_database_code 7110262

loop_
_symmetry_equiv_pos_as_xyz
'x, y, z'

loop_
_atom_site_label
_atom_site_type_symbol
_atom_site_fract_x
_atom_site_fract_y
_atom_site_fract_z
_atom_site_U_iso_or_equiv
_atom_site_adp_type
_atom_site_occupancy
_atom_site_symmetry_multiplicity
_atom_site_calc_flag
_atom_site_refinement_flags
_atom_site_disorder_assembly
_atom_site_disorder_group
Ag1 Ag 0.31342(8) 0.22512(6) 0.54324(5) 0.0321(3) Uani 1 1 d . . .
Ag2 Ag 1.26598(7) 0.46641(6) 0.17670(5) 0.0307(3) Uani 1 1 d . . .
P1 P -0.5147(5) -0.1387(4) -0.4543(4) 0.0529(15) Uani 1 1 d D . .
F11 F -0.4626(19) -0.0413(12) -0.3539(9) 0.135(6) Uani 1 1 d DU . .
F12 F -0.382(2) -0.2023(16) -0.3903(19) 0.282(18) Uani 1 1 d D . .
F13 F -0.3699(19) -0.104(3) -0.5111(14) 0.187(12) Uani 1 1 d D . .
F14 F -0.6425(17) -0.0776(12) -0.5146(12) 0.110(6) Uani 1 1 d D . .
F15 F -0.643(3) -0.177(2) -0.382(2) 0.40(3) Uani 1 1 d D . .
F16 F -0.5802(15) -0.2489(13) -0.5361(9) 0.095(5) Uani 1 1 d D . .
P2 P 0.0960(8) -0.1667(6) 0.1786(5) 0.101(3) Uani 1 1 d D . .
F21 F -0.0258(11) -0.1038(8) 0.1226(5) 0.053(3) Uani 1 1 d D . .
F22 F 0.2333(12) -0.1200(10) 0.1253(5) 0.069(3) Uani 1 1 d D . .
F23 F 0.160(3) -0.0606(15) 0.2482(13) 0.171(10) Uani 1 1 d D . .
F24 F -0.0358(16) -0.218(2) 0.2270(15) 0.149(9) Uani 1 1 d D . .
F25 F 0.0223(16) -0.2813(10) 0.1134(9) 0.109(4) Uani 1 1 d DU . .
F26 F 0.2174(16) -0.2307(14) 0.2257(14) 0.144(8) Uani 1 1 d D . .
C1 C 0.413(2) 0.5204(15) 0.5949(11) 0.036(4) Uani 1 1 d U . .
H1A H 0.4520 0.6012 0.6019 0.054 Uiso 1 1 calc R . .
H1B H 0.4573 0.4939 0.6486 0.054 Uiso 1 1 calc R . .
H1C H 0.2947 0.5051 0.5862 0.054 Uiso 1 1 calc R . .
C2 C 0.441(2) 0.3466(14) 0.4837(11) 0.0236(14) Uani 1 1 d U . .
N1 N 0.4698(16) 0.4570(11) 0.5106(9) 0.0236(14) Uani 1 1 d . . .
C3 C 0.5566(19) 0.5234(14) 0.4611(10) 0.0236(14) Uani 1 1 d . . .
H3A H 0.5828 0.6027 0.4695 0.028 Uiso 1 1 calc R . .
C4 C 0.595(2) 0.4440(14) 0.3963(11) 0.0236(14) Uani 1 1 d . . .
H4A H 0.6614 0.4576 0.3534 0.028 Uiso 1 1 calc R . .
N2 N 0.5153(15) 0.3409(10) 0.4082(8) 0.0236(14) Uani 1 1 d . . .
N3 N 0.5671(14) 0.2426(10) 0.2785(7) 0.019(2) Uani 1 1 d U . .
C5 C 0.5397(18) 0.2297(13) 0.3527(11) 0.025(3) Uani 1 1 d . . .
C6 C 0.520(2) 0.1257(15) 0.3878(13) 0.041(3) Uani 1 1 d U . .
H6A H 0.5051 0.1214 0.4470 0.050 Uiso 1 1 calc R . .
C7 C 0.527(2) 0.0349(18) 0.3255(13) 0.049(4) Uani 1 1 d U . .
H7A H 0.4987 -0.0382 0.3380 0.059 Uiso 1 1 calc R . .
C8 C 0.572(3) 0.0468(16) 0.2468(14) 0.046(4) Uani 1 1 d . . .
H8A H 0.5945 -0.0161 0.2102 0.056 Uiso 1 1 calc R . .
C9 C 0.5869(18) 0.1542(13) 0.2168(11) 0.025(2) Uani 1 1 d U . .
N4 N 0.6185(16) 0.1620(11) 0.1309(9) 0.020(3) Uani 1 1 d . . .
C10 C 0.608(2) 0.0584(17) 0.0668(14) 0.046(5) Uani 1 1 d U . .
H10A H 0.5507 -0.0050 0.0881 0.069 Uiso 1 1 calc R . .
H10B H 0.7171 0.0463 0.0610 0.069 Uiso 1 1 calc R . .
H10C H 0.5492 0.0648 0.0086 0.069 Uiso 1 1 calc R . .
N5 N 0.7998(18) 0.2471(12) 0.0499(10) 0.031(2) Uani 1 1 d . . .
C11 C 0.704(2) 0.2647(16) 0.1128(12) 0.036(3) Uani 1 1 d U . .
C12 C 0.6932(18) 0.3830(10) 0.1500(11) 0.032(3) Uani 1 1 d . . .
H12A H 0.6262 0.3972 0.1926 0.038 Uiso 1 1 calc R . .
C13 C 0.777(2) 0.4669(17) 0.1231(12) 0.040(3) Uani 1 1 d . . .
H13A H 0.7692 0.5420 0.1446 0.048 Uiso 1 1 calc R . .
C14 C 0.879(2) 0.4427(15) 0.0614(11) 0.035(3) Uani 1 1 d . . .
H14A H 0.9478 0.5023 0.0455 0.042 Uiso 1 1 calc R . .
C15 C 0.8808(19) 0.3373(16) 0.0254(10) 0.030(3) Uani 1 1 d . . .
N6 N 0.9529(18) 0.3047(13) -0.0547(10) 0.0355(15) Uani 1 1 d . . .
C16 C 0.891(2) 0.1916(14) -0.1099(11) 0.028(4) Uani 1 1 d U . .
H16A H 0.9596 0.1771 -0.1542 0.043 Uiso 1 1 calc R . .
H16B H 0.7800 0.1880 -0.1406 0.043 Uiso 1 1 calc R . .
H16C H 0.8915 0.1351 -0.0715 0.043 Uiso 1 1 calc R . .
N7 N 1.1839(18) 0.4568(13) -0.0125(10) 0.0355(15) Uani 1 1 d . . .
C17 C 1.073(2) 0.3846(16) -0.0803(12) 0.0355(15) Uani 1 1 d . . .
C18 C 1.081(2) 0.3876(15) -0.1736(12) 0.0355(15) Uani 1 1 d . . .
H18A H 1.0031 0.3377 -0.2186 0.043 Uiso 1 1 calc R . .
C19 C 1.1870(17) 0.4527(11) -0.1962(10) 0.0355(15) Uani 1 1 d . . .
H19A H 1.1978 0.4445 -0.2571 0.043 Uiso 1 1 calc R . .
C20 C 1.297(2) 0.5428(15) -0.1301(10) 0.0355(15) Uani 1 1 d . . .
H20A H 1.3667 0.6018 -0.1459 0.043 Uiso 1 1 calc R . .
C21 C 1.287(2) 0.5325(16) -0.0398(11) 0.0355(15) Uani 1 1 d . . .
C22 C 1.4087(18) 0.5930(13) 0.1210(9) 0.022(3) Uani 1 1 d U . .
N8 N 1.4007(15) 0.6045(11) 0.0394(9) 0.025(3) Uani 1 1 d . . .
C23 C 1.523(2) 0.6926(14) 0.0285(12) 0.032(3) Uani 1 1 d U . .
H23A H 1.5522 0.7088 -0.0259 0.039 Uiso 1 1 calc R . .
C24 C 1.591(2) 0.7491(14) 0.1135(15) 0.044(4) Uani 1 1 d . . .
H24A H 1.6621 0.8196 0.1311 0.053 Uiso 1 1 calc R . .
N9 N 1.5284(17) 0.6758(10) 0.1689(9) 0.028(2) Uani 1 1 d . . .
C25 C 1.5840(18) 0.6981(13) 0.2704(11) 0.036(4) Uani 1 1 d . . .
H25A H 1.5245 0.6396 0.2958 0.053 Uiso 1 1 calc R . .
H25B H 1.5631 0.7713 0.2959 0.053 Uiso 1 1 calc R . .
H25C H 1.7000 0.6978 0.2843 0.053 Uiso 1 1 calc R . .
C26 C 1.1818(19) 0.1790(14) 0.1329(11) 0.031(4) Uani 1 1 d U . .
H26A H 1.2456 0.2394 0.1112 0.047 Uiso 1 1 calc R . .
H26B H 1.0925 0.1391 0.0852 0.047 Uiso 1 1 calc R . .
H26C H 1.2508 0.1267 0.1507 0.047 Uiso 1 1 calc R . .
C27 C 1.135(2) 0.3394(16) 0.2361(12) 0.028(3) Uani 1 1 d U . .
N10 N 1.1192(17) 0.2250(11) 0.2071(9) 0.028(2) Uani 1 1 d . . .
C28 C 1.015(2) 0.1706(17) 0.2590(13) 0.041(3) Uani 1 1 d U . .
H28A H 0.9735 0.0925 0.2491 0.050 Uiso 1 1 calc R . .
C29 C 0.985(2) 0.2445(16) 0.3214(13) 0.039(3) Uani 1 1 d . . .
H29A H 0.9322 0.2291 0.3692 0.047 Uiso 1 1 calc R . .
N11 N 1.0486(15) 0.3555(11) 0.3047(8) 0.025(2) Uani 1 1 d U . .
N12 N 1.0109(17) 0.4444(11) 0.4514(9) 0.0299(14) Uani 1 1 d . . .
C30 C 1.042(2) 0.4553(14) 0.3610(11) 0.0299(14) Uani 1 1 d . . .
C31 C 1.055(2) 0.5542(13) 0.3283(11) 0.0299(14) Uani 1 1 d . . .
H31A H 1.0760 0.5571 0.2699 0.036 Uiso 1 1 calc R . .
C32 C 1.036(2) 0.6547(13) 0.3879(11) 0.0299(14) Uani 1 1 d . . .
H32A H 1.0363 0.7231 0.3664 0.036 Uiso 1 1 calc R . .
C33 C 1.017(2) 0.6504(15) 0.4773(12) 0.0299(14) Uani 1 1 d . . .
H33A H 1.0149 0.7157 0.5186 0.036 Uiso 1 1 calc R . .
C34 C 1.000(2) 0.5445(14) 0.5011(12) 0.0299(14) Uani 1 1 d . . .
N13 N 0.962(2) 0.5271(14) 0.5874(11) 0.039(4) Uani 1 1 d U . .
C35 C 0.971(2) 0.6340(14) 0.6531(12) 0.040(5) Uani 1 1 d . . .
H35A H 0.9355 0.6154 0.7075 0.059 Uiso 1 1 calc R . .
H35B H 0.9004 0.6803 0.6263 0.059 Uiso 1 1 calc R . .
H35C H 1.0824 0.6756 0.6681 0.059 Uiso 1 1 calc R . .
N14 N 0.7843(17) 0.4464(11) 0.6720(9) 0.0204(12) Uani 1 1 d . . .
C36 C 0.8783(19) 0.4283(12) 0.6105(10) 0.0204(12) Uani 1 1 d . . .
C37 C 0.9015(18) 0.3247(12) 0.5740(9) 0.0204(12) Uani 1 1 d . . .
H37A H 0.9756 0.3147 0.5346 0.025 Uiso 1 1 calc R . .
C38 C 0.8017(18) 0.2283(13) 0.6008(10) 0.0204(12) Uani 1 1 d . . .
H38A H 0.8063 0.1546 0.5734 0.025 Uiso 1 1 calc R . .
C39 C 0.7009(18) 0.2414(13) 0.6647(10) 0.0204(12) Uani 1 1 d . . .
H39A H 0.6390 0.1798 0.6821 0.025 Uiso 1 1 calc R . .
C40 C 0.7001(19) 0.3593(13) 0.7023(10) 0.0204(12) Uani 1 1 d U . .
N15 N 0.6150(16) 0.3897(11) 0.7705(9) 0.023(2) Uani 1 1 d U . .
C41 C 0.683(2) 0.5017(16) 0.8308(13) 0.039(4) Uani 1 1 d U . .
H41A H 0.7699 0.5421 0.8065 0.058 Uiso 1 1 calc R . .
H41B H 0.7259 0.4898 0.8906 0.058 Uiso 1 1 calc R . .
H41C H 0.5972 0.5457 0.8343 0.058 Uiso 1 1 calc R . .
N16 N 0.4006(17) 0.2387(12) 0.7347(10) 0.0286(14) Uani 1 1 d . . .
C42 C 0.5019(18) 0.3126(13) 0.8005(11) 0.024(2) Uani 1 1 d . . .
C43 C 0.499(2) 0.3116(14) 0.8908(11) 0.0286(14) Uani 1 1 d . . .
H43A H 0.5640 0.3674 0.9375 0.034 Uiso 1 1 calc R . .
C44 C 0.3818(16) 0.2124(10) 0.9071(9) 0.0286(14) Uani 1 1 d . . .
H44A H 0.3814 0.2002 0.9664 0.034 Uiso 1 1 calc R . .
C45 C 0.2796(19) 0.1425(13) 0.8399(10) 0.0286(14) Uani 1 1 d . . .
H45A H 0.2030 0.0841 0.8515 0.034 Uiso 1 1 calc R . .
C46 C 0.287(2) 0.1565(14) 0.7523(10) 0.0286(14) Uani 1 1 d . . .
C47 C 0.164(2) 0.0985(15) 0.5845(11) 0.0338(19) Uani 1 1 d . . .
N17 N 0.1772(19) 0.0813(13) 0.6817(11) 0.040(4) Uani 1 1 d U . .
C48 C 0.0667(19) -0.0144(14) 0.6862(12) 0.0338(19) Uani 1 1 d . . .
H48A H 0.0574 -0.0479 0.7372 0.041 Uiso 1 1 calc R . .
C49 C -0.025(2) -0.0499(15) 0.6027(13) 0.0338(19) Uani 1 1 d . . .
H49A H -0.1201 -0.1059 0.5881 0.041 Uiso 1 1 calc R . .
N18 N 0.0423(18) 0.0087(12) 0.5420(10) 0.0338(19) Uani 1 1 d . . .
C50 C -0.010(3) -0.0114(16) 0.4462(12) 0.058(6) Uani 1 1 d . . .
H50A H -0.1034 -0.0733 0.4290 0.087 Uiso 1 1 calc R . .
H50B H 0.0780 -0.0309 0.4167 0.087 Uiso 1 1 calc R . .
H50C H -0.0414 0.0563 0.4281 0.087 Uiso 1 1 calc R . .
O1 O -0.4244(13) -0.1349(9) -0.2388(8) 0.010(3) Uiso 0.496(16) 1 d P A 1
O2 O 0.015(4) -0.230(4) -0.096(3) 0.163(16) Uiso 0.496(16) 1 d PD A 1
C51 C -0.304(4) -0.169(6) -0.162(4) 0.33(4) Uiso 1 1 d D A 1
H51A H -0.3274 -0.1165 -0.1120 0.402 Uiso 1 1 calc R A 1
H51B H -0.3736 -0.2409 -0.1599 0.402 Uiso 1 1 calc R A 1
C52 C -0.145(3) -0.195(2) -0.1069(18) 0.125(9) Uiso 1 1 d D A 1
H52A H -0.1121 -0.1220 -0.0651 0.150 Uiso 1 1 calc R A 1
H52B H -0.1978 -0.2454 -0.0716 0.150 Uiso 1 1 calc R A 1
C53 C -0.549(3) -0.122(2) -0.1773(16) 0.108(7) Uiso 1 1 d D A 1
H53A H -0.6557 -0.1266 -0.2135 0.162 Uiso 1 1 calc R A 1
H53B H -0.5173 -0.0494 -0.1370 0.162 Uiso 1 1 calc R A 1
H53C H -0.5538 -0.1823 -0.1422 0.162 Uiso 1 1 calc R A 1
C54 C 0.111(3) -0.102(3) -0.064(2) 0.166(12) Uiso 1 1 d D A 1
H54A H 0.2046 -0.0994 -0.0175 0.249 Uiso 1 1 calc R A 1
H54B H 0.0393 -0.0551 -0.0402 0.249 Uiso 1 1 calc R A 1
H54C H 0.1480 -0.0742 -0.1150 0.249 Uiso 1 1 calc R A 1
O1' O -0.443(2) -0.2223(16) -0.1749(13) 0.052(5) Uiso 0.504(16) 1 d P A 2
O2' O 0.0043(18) -0.1441(13) -0.1488(10) 0.033(4) Uiso 0.504(16) 1 d P A 2

loop_
_atom_site_aniso_label
_atom_site_aniso_U_11
_atom_site_aniso_U_22
_atom_site_aniso_U_33
_atom_site_aniso_U_23
_atom_site_aniso_U_13
_atom_site_aniso_U_12
Ag1 0.0352(7) 0.0330(7) 0.0315(6) 0.0082(5) 0.0162(5) 0.0043(5)
Ag2 0.0323(6) 0.0232(5) 0.0365(7) 0.0058(5) 0.0120(5) -0.0005(5)
P1 0.045(3) 0.024(2) 0.105(4) 0.015(2) 0.052(3) 0.0113(19)
F11 0.136(6) 0.132(6) 0.136(6) 0.023(2) 0.026(2) 0.022(2)
F12 0.077(11) 0.074(12) 0.67(5) 0.016(19) 0.046(19) 0.029(9)
F13 0.076(11) 0.41(4) 0.132(15) 0.16(2) 0.043(10) 0.087(16)
F14 0.106(11) 0.092(11) 0.187(15) 0.081(10) 0.088(10) 0.067(9)
F15 0.16(2) 0.21(3) 0.81(7) -0.07(4) 0.28(3) -0.041(19)
F16 0.064(7) 0.117(12) 0.097(10) -0.025(9) 0.017(7) 0.039(8)
P2 0.091(5) 0.081(5) 0.113(6) 0.030(4) -0.031(4) -0.003(4)
F21 0.056(6) 0.062(6) 0.043(4) 0.038(4) -0.004(4) 0.002(5)
F22 0.053(6) 0.102(8) 0.042(5) 0.004(5) 0.021(4) -0.022(5)
F23 0.22(2) 0.103(14) 0.154(18) -0.043(12) -0.065(15) 0.080(14)
F24 0.048(8) 0.24(2) 0.198(18) 0.182(17) 0.025(9) 0.009(10)
F25 0.110(4) 0.105(4) 0.111(4) 0.017(2) 0.018(2) 0.018(2)
F26 0.054(8) 0.132(15) 0.23(2) 0.075(14) -0.042(10) -0.002(9)
C1 0.037(4) 0.036(4) 0.036(4) 0.004(2) 0.008(2) 0.007(2)
C2 0.025(2) 0.0228(19) 0.023(2) 0.0043(14) 0.0063(15) 0.0042(14)
N1 0.025(2) 0.0228(19) 0.023(2) 0.0043(14) 0.0063(15) 0.0042(14)
C3 0.025(2) 0.0228(19) 0.023(2) 0.0043(14) 0.0063(15) 0.0042(14)
C4 0.025(2) 0.0228(19) 0.023(2) 0.0043(14) 0.0063(15) 0.0042(14)
N2 0.025(2) 0.0228(19) 0.023(2) 0.0043(14) 0.0063(15) 0.0042(14)
N3 0.018(3) 0.021(3) 0.019(3) 0.0053(18) 0.0033(18) 0.0020(18)
C5 0.015(5) 0.022(5) 0.036(7) -0.005(5) 0.010(4) 0.004(4)
C6 0.043(4) 0.041(4) 0.041(4) 0.007(2) 0.010(2) 0.008(2)
C7 0.050(4) 0.047(4) 0.050(4) 0.009(2) 0.009(2) 0.009(2)
C8 0.056(9) 0.025(7) 0.059(9) -0.005(6) 0.027(7) 0.007(6)
C9 0.023(3) 0.025(3) 0.026(3) 0.0041(19) 0.0039(19) 0.0037(19)
N4 0.024(5) 0.018(5) 0.018(5) 0.000(3) 0.007(4) 0.004(3)
C10 0.046(5) 0.046(5) 0.047(5) 0.008(2) 0.008(2) 0.009(2)
N5 0.027(5) 0.033(5) 0.031(5) 0.000(4) 0.009(4) 0.004(4)
C11 0.036(3) 0.036(3) 0.036(3) 0.007(2) 0.007(2) 0.007(2)
C12 0.037(7) 0.006(5) 0.054(8) -0.002(5) 0.025(6) 0.003(5)
C13 0.055(8) 0.036(7) 0.029(7) 0.000(5) 0.009(6) 0.015(6)
C14 0.040(7) 0.032(7) 0.036(7) 0.013(5) 0.011(5) -0.001(5)
C15 0.020(5) 0.047(7) 0.022(6) -0.008(5) 0.005(4) 0.011(5)
N6 0.029(3) 0.045(3) 0.029(3) -0.005(2) 0.006(2) 0.007(2)
C16 0.028(4) 0.029(4) 0.028(4) 0.002(2) 0.008(2) 0.005(2)
N7 0.029(3) 0.045(3) 0.029(3) -0.005(2) 0.006(2) 0.007(2)
C17 0.029(3) 0.045(3) 0.029(3) -0.005(2) 0.006(2) 0.007(2)
C18 0.029(3) 0.045(3) 0.029(3) -0.005(2) 0.006(2) 0.007(2)
C19 0.029(3) 0.045(3) 0.029(3) -0.005(2) 0.006(2) 0.007(2)
C20 0.029(3) 0.045(3) 0.029(3) -0.005(2) 0.006(2) 0.007(2)
C21 0.029(3) 0.045(3) 0.029(3) -0.005(2) 0.006(2) 0.007(2)
C22 0.023(3) 0.022(3) 0.022(3) 0.0038(19) 0.0056(19) 0.0054(19)
N8 0.023(5) 0.021(5) 0.035(6) 0.009(4) 0.020(4) 0.002(4)
C23 0.033(3) 0.033(4) 0.033(3) 0.008(2) 0.008(2) 0.005(2)
C24 0.050(8) 0.017(6) 0.075(11) 0.021(6) 0.028(8) 0.003(6)
N9 0.031(5) 0.018(5) 0.030(6) -0.004(4) 0.013(4) -0.004(4)
C25 0.026(8) 0.031(8) 0.056(11) 0.026(8) 0.010(7) 0.005(6)
C26 0.032(4) 0.031(4) 0.030(4) 0.004(2) 0.007(2) 0.006(2)
C27 0.028(3) 0.028(3) 0.029(3) 0.0065(19) 0.0057(19) 0.0054(19)
N10 0.036(5) 0.027(5) 0.025(5) 0.004(4) 0.012(4) 0.012(4)
C28 0.042(4) 0.040(4) 0.042(4) 0.008(2) 0.008(2) 0.007(2)
C29 0.049(7) 0.031(7) 0.040(7) 0.015(6) 0.020(6) -0.006(5)
N11 0.026(3) 0.024(3) 0.025(3) 0.0055(18) 0.0060(19) 0.0042(18)
N12 0.040(3) 0.021(3) 0.030(3) 0.007(2) 0.010(2) 0.005(2)
C30 0.040(3) 0.021(3) 0.030(3) 0.007(2) 0.010(2) 0.005(2)
C31 0.040(3) 0.021(3) 0.030(3) 0.007(2) 0.010(2) 0.005(2)
C32 0.040(3) 0.021(3) 0.030(3) 0.007(2) 0.010(2) 0.005(2)
C33 0.040(3) 0.021(3) 0.030(3) 0.007(2) 0.010(2) 0.005(2)
C34 0.040(3) 0.021(3) 0.030(3) 0.007(2) 0.010(2) 0.005(2)
N13 0.039(4) 0.039(4) 0.038(4) 0.005(2) 0.007(2) 0.008(2)
C35 0.056(9) 0.018(6) 0.036(8) -0.008(5) 0.016(6) -0.013(5)
N14 0.0215(18) 0.0202(19) 0.0189(18) 0.0019(15) 0.0034(14) 0.0038(14)
C36 0.0215(18) 0.0202(19) 0.0189(18) 0.0019(15) 0.0034(14) 0.0038(14)
C37 0.0215(18) 0.0202(19) 0.0189(18) 0.0019(15) 0.0034(14) 0.0038(14)
C38 0.0215(18) 0.0202(19) 0.0189(18) 0.0019(15) 0.0034(14) 0.0038(14)
C39 0.0215(18) 0.0202(19) 0.0189(18) 0.0019(15) 0.0034(14) 0.0038(14)
C40 0.0215(18) 0.0202(19) 0.0189(18) 0.0019(15) 0.0034(14) 0.0038(14)
N15 0.024(3) 0.023(3) 0.022(3) 0.0011(18) 0.0068(19) 0.0027(18)
C41 0.039(5) 0.039(5) 0.038(5) 0.005(2) 0.008(2) 0.008(2)
N16 0.029(3) 0.032(3) 0.032(3) 0.014(3) 0.017(3) 0.008(3)
C42 0.021(5) 0.024(6) 0.038(6) 0.018(5) 0.017(4) 0.017(4)
C43 0.029(3) 0.032(3) 0.032(3) 0.014(3) 0.017(3) 0.008(3)
C44 0.029(3) 0.032(3) 0.032(3) 0.014(3) 0.017(3) 0.008(3)
C45 0.029(3) 0.032(3) 0.032(3) 0.014(3) 0.017(3) 0.008(3)
C46 0.029(3) 0.032(3) 0.032(3) 0.014(3) 0.017(3) 0.008(3)
C47 0.028(4) 0.030(4) 0.045(5) 0.003(3) 0.014(3) 0.006(3)
N17 0.040(4) 0.039(4) 0.041(4) 0.007(2) 0.009(2) 0.008(2)
C48 0.028(4) 0.030(4) 0.045(5) 0.003(3) 0.014(3) 0.006(3)
C49 0.028(4) 0.030(4) 0.045(5) 0.003(3) 0.014(3) 0.006(3)
N18 0.028(4) 0.030(4) 0.045(5) 0.003(3) 0.014(3) 0.006(3)
C50 0.075(14) 0.045(11) 0.033(10) -0.030(8) 0.004(9) -0.011(10)

loop_
_atom_type_symbol
_atom_type_description
_atom_type_scat_dispersion_real
_atom_type_scat_dispersion_imag
_atom_type_scat_source
C C 0.0033 0.0016 'International Tables Vol C Tables 4.2.6.8 and 6.1.1.4'
H H 0.0000 0.0000 'International Tables Vol C Tables 4.2.6.8 and 6.1.1.4'
N N 0.0061 0.0033 'International Tables Vol C Tables 4.2.6.8 and 6.1.1.4'
F F 0.0171 0.0103 'International Tables Vol C Tables 4.2.6.8 and 6.1.1.4'
P P 0.1023 0.0942 'International Tables Vol C Tables 4.2.6.8 and 6.1.1.4'
Ag Ag -0.8971 1.1015 'International Tables Vol C Tables 4.2.6.8 and 6.1.1.4'
O O 0.0106 0.0060 'International Tables Vol C Tables 4.2.6.8 and 6.1.1.4'

loop_
_geom_angle_atom_site_label_1
_geom_angle_atom_site_label_2
_geom_angle_atom_site_label_3
_geom_angle
C47 Ag1 C2 171.6(7)
C27 Ag2 C22 177.1(7)
F13 P1 F16 85.7(13)
F13 P1 F14 91.9(9)
F16 P1 F14 84.6(9)
F13 P1 F15 171.4(13)
F16 P1 F15 97.9(12)
F14 P1 F15 96.2(13)
F13 P1 F12 88.7(11)
F16 P1 F12 95.7(10)
F14 P1 F12 179.3(11)
F15 P1 F12 83.2(15)
F13 P1 F11 104.6(12)
F16 P1 F11 168.0(9)
F14 P1 F11 100.9(9)
F15 P1 F11 71.0(11)
F12 P1 F11 78.7(10)
F23 P2 F24 96.6(16)
F23 P2 F26 91.7(11)
F24 P2 F26 90.0(10)
F23 P2 F25 174.7(14)
F24 P2 F25 78.5(12)
F26 P2 F25 86.6(9)
F23 P2 F22 86.2(12)
F24 P2 F22 177.1(13)
F26 P2 F22 88.8(9)
F25 P2 F22 98.8(8)
F23 P2 F21 91.2(9)
F24 P2 F21 92.9(8)
F26 P2 F21 175.6(12)
F25 P2 F21 90.8(7)
F22 P2 F21 88.1(7)
N1 C2 N2 99.4(14)
N1 C2 Ag1 126.9(12)
N2 C2 Ag1 133.7(12)
C2 N1 C3 117.8(14)
C2 N1 C1 125.0(13)
C3 N1 C1 117.1(13)
C4 C3 N1 103.1(14)
N2 C4 C3 105.2(14)
C4 N2 C2 114.1(13)
C4 N2 C5 120.7(13)
C2 N2 C5 124.1(12)
C5 N3 C9 121.5(13)
N3 C5 C6 127.6(15)
N3 C5 N2 111.5(13)
C6 C5 N2 120.8(14)
C7 C6 C5 112.2(18)
C8 C7 C6 122(2)
C7 C8 C9 121.5(19)
N3 C9 N4 125.0(14)
N3 C9 C8 114.7(15)
N4 C9 C8 120.3(16)
C9 N4 C11 120.9(13)
C9 N4 C10 118.9(14)
C11 N4 C10 117.8(15)
C15 N5 C11 118.0(15)
N5 C11 N4 113.0(16)
N5 C11 C12 118.7(16)
N4 C11 C12 128.2(17)
C13 C12 C11 119.6(16)
C12 C13 C14 118.6(17)
C15 C14 C13 120.9(17)
C14 C15 N5 123.9(15)
C14 C15 N6 124.2(17)
N5 C15 N6 111.4(15)
C17 N6 C16 121.5(14)
C17 N6 C15 120.1(15)
C16 N6 C15 118.4(14)
C21 N7 C17 115.0(16)
N7 C17 N6 117.6(16)
N7 C17 C18 120.6(17)
N6 C17 C18 121.8(15)
C19 C18 C17 122.4(17)
C18 C19 C20 121.1(16)
C21 C20 C19 113.2(15)
N7 C21 C20 126.8(15)
N7 C21 N8 109.7(14)
C20 C21 N8 123.5(16)
N8 C22 N9 106.2(13)
N8 C22 Ag2 128.8(11)
N9 C22 Ag2 125.0(9)
C22 N8 C23 112.2(14)
C22 N8 C21 126.7(13)
C23 N8 C21 121.0(14)
C24 C23 N8 105.6(15)
C23 C24 N9 103.2(15)
C22 N9 C24 111.2(14)
C22 N9 C25 126.2(12)
C24 N9 C25 122.3(14)
N11 C27 N10 108.1(15)
N11 C27 Ag2 127.7(13)
N10 C27 Ag2 124.1(13)
C27 N10 C26 123.0(14)
C27 N10 C28 106.7(14)
C26 N10 C28 129.9(15)
C29 C28 N10 109.9(17)
C28 C29 N11 107.7(17)
C27 N11 C30 129.2(14)
C27 N11 C29 106.8(14)
C30 N11 C29 123.1(14)
C34 N12 C30 112.6(13)
C31 C30 N11 119.3(15)
C31 C30 N12 124.4(15)
N11 C30 N12 116.1(13)
C30 C31 C32 117.2(16)
C33 C32 C31 120.5(15)
C34 C33 C32 116.3(17)
N12 C34 C33 128.6(17)
N12 C34 N13 109.8(14)
C33 C34 N13 121.5(16)
C36 N13 C34 128.7(15)
C36 N13 C35 114.6(15)
C34 N13 C35 114.5(14)
C36 N14 C40 121.6(13)
N14 C36 C37 124.3(14)
N14 C36 N13 115.2(14)
C37 C36 N13 120.4(15)
C36 C37 C38 115.0(14)
C39 C38 C37 123.4(14)
C38 C39 C40 114.1(14)
N14 C40 N15 115.9(13)
N14 C40 C39 121.3(14)
N15 C40 C39 122.8(13)
C40 N15 C42 123.8(13)
C40 N15 C41 116.1(13)
C42 N15 C41 117.8(14)
C42 N16 C46 121.6(14)
N16 C42 C43 122.8(15)
N16 C42 N15 114.2(14)
C43 C42 N15 123.0(15)
C42 C43 C44 113.6(15)
C45 C44 C43 121.5(14)
C44 C45 C46 119.2(15)
N16 C46 C45 120.9(15)
N16 C46 N17 120.9(15)
C45 C46 N17 118.3(15)
N18 C47 N17 100.9(14)
N18 C47 Ag1 135.4(12)
N17 C47 Ag1 123.6(11)
C48 N17 C46 128.7(16)
C48 N17 C47 109.5(14)
C46 N17 C47 121.7(14)
C49 C48 N17 106.5(16)
C48 C49 N18 109.9(16)
C47 N18 C49 112.1(15)
C47 N18 C50 121.0(15)
C49 N18 C50 126.7(16)
C53 O1 C51 91.2(17)
C52 O2 C54 93(2)
C52 C51 O1 161(4)
O2 C52 C51 155(3)

loop_
_geom_bond_atom_site_label_1
_geom_bond_atom_site_label_2
_geom_bond_distance
Ag1 C47 2.049(17)
Ag1 C2 2.069(17)
Ag2 C27 2.127(18)
Ag2 C22 2.139(15)
P1 F13 1.625(13)
P1 F16 1.628(11)
P1 F14 1.635(11)
P1 F15 1.701(16)
P1 F12 1.706(15)
P1 F11 1.719(12)
P2 F23 1.492(12)
P2 F24 1.513(11)
P2 F26 1.525(11)
P2 F25 1.543(11)
P2 F22 1.579(9)
P2 F21 1.581(9)
C1 N1 1.56(2)
C2 N1 1.30(2)
C2 N2 1.38(2)
N1 C3 1.37(2)
C3 C4 1.37(2)
C4 N2 1.36(2)
N2 C5 1.528(18)
N3 C5 1.207(19)
N3 C9 1.35(2)
C5 C6 1.43(2)
C6 C7 1.34(3)
C7 C8 1.32(3)
C8 C9 1.43(2)
C9 N4 1.38(2)
N4 C11 1.41(2)
N4 C10 1.44(2)
N5 C15 1.32(2)
N5 C11 1.35(2)
C11 C12 1.47(2)
C12 C13 1.29(2)
C13 C14 1.39(3)
C14 C15 1.30(2)
C15 N6 1.46(2)
N6 C17 1.41(2)
N6 C16 1.45(2)
N7 C21 1.31(2)
N7 C17 1.36(2)
C17 C18 1.43(2)
C18 C19 1.21(2)
C19 C20 1.445(18)
C20 C21 1.40(2)
C21 N8 1.47(2)
C22 N8 1.255(19)
C22 N9 1.327(18)
N8 C23 1.40(2)
C23 C24 1.35(3)
C24 N9 1.40(2)
N9 C25 1.50(2)
C26 N10 1.39(2)
C27 N11 1.36(2)
C27 N10 1.36(2)
N10 C28 1.41(2)
C28 C29 1.28(3)
C29 N11 1.43(2)
N11 C30 1.38(2)
N12 C34 1.34(2)
N12 C30 1.45(2)
C30 C31 1.35(2)
C31 C32 1.44(2)
C32 C33 1.39(2)
C33 C34 1.37(2)
C34 N13 1.43(2)
N13 C36 1.40(2)
N13 C35 1.49(2)
N14 C36 1.32(2)
N14 C40 1.35(2)
C36 C37 1.34(2)
C37 C38 1.46(2)
C38 C39 1.38(2)
C39 C40 1.45(2)
C40 N15 1.38(2)
N15 C42 1.393(19)
N15 C41 1.48(2)
N16 C42 1.32(2)
N16 C46 1.34(2)
C42 C43 1.37(2)
C43 C44 1.498(19)
C44 C45 1.309(19)
C45 C46 1.37(2)
C46 N17 1.39(2)
C47 N18 1.36(2)
C47 N17 1.50(2)
N17 C48 1.37(2)
C48 C49 1.34(3)
C49 N18 1.37(2)
N18 C50 1.42(2)
O1 C53 1.51(2)
O1 C51 1.57(4)
O2 C52 1.453(10)
O2 C54 1.58(5)
C51 C52 1.555(10)
